data_1513023
loop_
_publ_author_name
'Bing-Jun Zhang'
'Cui-Juan Wang'
'Guang-Mei Qiu'
'Shuai Huang'
'Xian-Li Zhou'
'Jie Weng'
'Yao-Yu Wang'

_publ_section_title
;
 Polycarboxylate anions effect on the structures of a series of transition
 metal-based coordination polymers: Syntheses, crystal structures and
 bioactivities
;
_journal_name_full
;
Inorganica Chimica Acta
;
_journal_page_first 48
_journal_page_last 59
_journal_paper_doi 10.1016/j.ica.2012.11.018
_journal_volume 397
_journal_year 2013
_chemical_formula_sum 'C7 H9 Mn0.5 N2 O3'
_chemical_formula_weight 196.63
_space_group_IT_number 15
_symmetry_cell_setting monoclinic
_symmetry_space_group_name_Hall '-C 2yc'
_symmetry_space_group_name_H-M 'C 1 2/c 1'
_atom_sites_solution_hydrogens geom
_atom_sites_solution_primary direct
_atom_sites_solution_secondary difmap
_cell_angle_alpha 90.00
_cell_angle_beta 134.955(5)
_cell_angle_gamma 90.00
_cell_formula_units_Z 8
_cell_length_a 14.1319(10)
_cell_length_b 12.0570(9)
_cell_length_c 14.3037(9)
_cell_measurement_reflns_used 1559
_cell_measurement_temperature 293(2)
_cell_measurement_theta_max 25.20
_cell_measurement_theta_min 2.29
_cell_volume 1724.7(3)
_computing_structure_refinement 'SHELXL-97 (Sheldrick, 1997)'
_computing_structure_solution 'SHELXS-97 (Sheldrick, 1990)'
_diffrn_ambient_temperature 293(2)
_diffrn_measured_fraction_theta_full 0.999
_diffrn_measured_fraction_theta_max 0.999
_diffrn_radiation_monochromator graphite
_diffrn_radiation_source 'fine-focus sealed tube'
_diffrn_radiation_type MoK\a
_diffrn_radiation_wavelength 0.71073
_diffrn_reflns_av_R_equivalents 0.0563
_diffrn_reflns_av_sigmaI/netI 0.0711
_diffrn_reflns_limit_h_max 16
_diffrn_reflns_limit_h_min -16
_diffrn_reflns_limit_k_max 14
_diffrn_reflns_limit_k_min -14
_diffrn_reflns_limit_l_max 12
_diffrn_reflns_limit_l_min -17
_diffrn_reflns_number 4503
_diffrn_reflns_theta_full 25.20
_diffrn_reflns_theta_max 25.20
_diffrn_reflns_theta_min 2.29
_exptl_absorpt_coefficient_mu 0.804
_exptl_absorpt_correction_T_max 0.8558
_exptl_absorpt_correction_T_min 0.7393
_exptl_absorpt_correction_type multi-scan
_exptl_absorpt_process_details SADABS
_exptl_crystal_density_diffrn 1.515
_exptl_crystal_density_method 'not measured'
_exptl_crystal_F_000 812
_exptl_crystal_size_max 0.40
_exptl_crystal_size_mid 0.25
_exptl_crystal_size_min 0.20
_refine_diff_density_max 0.601
_refine_diff_density_min -0.432
_refine_diff_density_rms 0.064
_refine_ls_extinction_method none
_refine_ls_goodness_of_fit_ref 0.962
_refine_ls_hydrogen_treatment constr
_refine_ls_matrix_type full
_refine_ls_number_parameters 114
_refine_ls_number_reflns 1559
_refine_ls_number_restraints 210
_refine_ls_restrained_S_all 0.949
_refine_ls_R_factor_all 0.0592
_refine_ls_R_factor_gt 0.0430
_refine_ls_shift/su_max 0.000
_refine_ls_shift/su_mean 0.000
_refine_ls_structure_factor_coef Fsqd
_refine_ls_weighting_details 'calc w=1/[\s^2^(Fo^2^)+(0.0476P)^2^+0.0000P] where P=(Fo^2^+2Fc^2^)/3'
_refine_ls_weighting_scheme calc
_refine_ls_wR_factor_gt 0.0995
_refine_ls_wR_factor_ref 0.1067
_reflns_number_gt 1167
_reflns_number_total 1559
_reflns_threshold_expression >2sigma(I)
_cod_data_source_file ICA-2013-397-48-59-3.cif
_cod_data_source_block y
_cod_original_cell_volume 1724.7(2)
_cod_original_sg_symbol_H-M C2/c
_cod_original_formula_sum 'C7 H9 Mn0.50 N2 O3'
_cod_database_code 1513023

loop_
_symmetry_equiv_pos_as_xyz
'x, y, z'
'-x, y, -z+1/2'
'x+1/2, y+1/2, z'
'-x+1/2, y+1/2, -z+1/2'
'-x, -y, -z'
'x, -y, z-1/2'
'-x+1/2, -y+1/2, -z'
'x+1/2, -y+1/2, z-1/2'

loop_
_atom_site_label
_atom_site_type_symbol
_atom_site_fract_x
_atom_site_fract_y
_atom_site_fract_z
_atom_site_U_iso_or_equiv
_atom_site_adp_type
_atom_site_occupancy
_atom_site_symmetry_multiplicity
_atom_site_calc_flag
_atom_site_refinement_flags
Mn1 Mn 0.5000 0.20288(5) 0.7500 0.0263(2) Uani 1 2 d SU
O1 O 0.71073(19) 0.21442(16) 0.8534(2) 0.0363(6) Uani 1 1 d U
H1B H 0.7115 0.2742 0.8224 0.054 Uiso 1 1 d R
H1A H 0.7849 0.2135 0.9342 0.054 Uiso 1 1 d R
N1 N 0.4580(3) 0.0650(2) 0.6207(3) 0.0328(6) Uani 1 1 d U
C2 C 0.4951(4) -0.1005(3) 0.5816(4) 0.0457(9) Uani 1 1 d U
H2 H 0.5372 -0.1633 0.5873 0.055 Uiso 1 1 calc R
C3 C 0.3438(3) 0.0186(2) 0.5194(3) 0.0347(8) Uani 1 1 d U
H3 H 0.2609 0.0509 0.4724 0.042 Uiso 1 1 calc R
C4 C 0.2540(4) -0.1593(3) 0.3903(4) 0.0585(11) Uani 1 1 d U
H4A H 0.2724 -0.1883 0.3413 0.070 Uiso 1 1 calc R
H4B H 0.1694 -0.1200 0.3287 0.070 Uiso 1 1 calc R
C1 C 0.5543(3) -0.0113(3) 0.6602(3) 0.0402(8) Uani 1 1 d U
H1 H 0.6461 -0.0018 0.7308 0.048 Uiso 1 1 calc R
N2 N 0.3606(3) -0.0811(2) 0.4912(3) 0.0396(7) Uani 1 1 d U
C5 C 0.2426(7) -0.2524(5) 0.4488(5) 0.130(3) Uani 1 1 d U
H5 H 0.2229 -0.3216 0.4099 0.156 Uiso 1 1 calc R
O2 O 0.5451(2) 0.32698(17) 0.8896(2) 0.0368(6) Uani 1 1 d U
C6 C 0.4675(3) 0.3895(3) 0.8816(3) 0.0340(8) Uani 1 1 d U
O3 O 0.3447(2) 0.3901(2) 0.7888(2) 0.0669(9) Uani 1 1 d U
C7 C 0.5314(3) 0.4664(3) 0.9944(3) 0.0413(9) Uani 1 1 d U
H7 H 0.6243 0.4659 1.0625 0.050 Uiso 1 1 calc R

loop_
_atom_site_aniso_label
_atom_site_aniso_U_11
_atom_site_aniso_U_22
_atom_site_aniso_U_33
_atom_site_aniso_U_23
_atom_site_aniso_U_13
_atom_site_aniso_U_12
Mn1 0.0263(4) 0.0248(4) 0.0228(4) 0.000 0.0155(3) 0.000
O1 0.0243(11) 0.0384(13) 0.0290(12) 0.0061(10) 0.0128(11) 0.0023(9)
N1 0.0380(16) 0.0305(15) 0.0327(16) -0.0051(12) 0.0260(15) -0.0046(12)
C2 0.058(2) 0.035(2) 0.056(2) 0.0003(18) 0.044(2) 0.0053(17)
C3 0.0396(19) 0.0322(18) 0.0305(19) -0.0006(15) 0.0241(18) -0.0022(15)
C4 0.070(3) 0.052(2) 0.051(2) -0.023(2) 0.042(2) -0.025(2)
C1 0.0409(19) 0.042(2) 0.038(2) 0.0010(17) 0.0281(18) 0.0011(16)
N2 0.0519(18) 0.0325(15) 0.0415(18) -0.0115(13) 0.0355(17) -0.0132(13)
C5 0.207(6) 0.110(4) 0.092(4) -0.060(3) 0.112(5) -0.122(4)
O2 0.0308(12) 0.0369(13) 0.0318(13) -0.0099(10) 0.0183(12) 0.0045(10)
C6 0.0276(18) 0.0346(18) 0.0275(18) -0.0045(15) 0.0151(17) 0.0040(14)
O3 0.0328(15) 0.079(2) 0.0469(16) -0.0321(14) 0.0134(14) 0.0111(13)
C7 0.0278(18) 0.042(2) 0.0319(19) -0.0112(16) 0.0134(17) 0.0041(15)

loop_
_atom_type_symbol
_atom_type_description
_atom_type_scat_dispersion_real
_atom_type_scat_dispersion_imag
_atom_type_scat_source
C C 0.0033 0.0016 'International Tables Vol C Tables 4.2.6.8 and 6.1.1.4'
H H 0.0000 0.0000 'International Tables Vol C Tables 4.2.6.8 and 6.1.1.4'
Mn Mn 0.3368 0.7283 'International Tables Vol C Tables 4.2.6.8 and 6.1.1.4'
N N 0.0061 0.0033 'International Tables Vol C Tables 4.2.6.8 and 6.1.1.4'
O O 0.0106 0.0060 'International Tables Vol C Tables 4.2.6.8 and 6.1.1.4'

loop_
_geom_angle_atom_site_label_1
_geom_angle_atom_site_label_2
_geom_angle_atom_site_label_3
_geom_angle
_geom_angle_site_symmetry_1
_geom_angle_site_symmetry_3
O2 Mn1 O2 94.24(12) . 2_656
O2 Mn1 O1 87.35(7) . 2_656
O2 Mn1 O1 87.72(8) 2_656 2_656
O2 Mn1 O1 87.72(8) . .
O2 Mn1 O1 87.35(8) 2_656 .
O1 Mn1 O1 172.75(11) 2_656 .
O2 Mn1 N1 174.76(9) . .
O2 Mn1 N1 90.99(9) 2_656 .
O1 Mn1 N1 92.81(8) 2_656 .
O1 Mn1 N1 92.58(8) . .
O2 Mn1 N1 90.99(9) . 2_656
O2 Mn1 N1 174.76(9) 2_656 2_656
O1 Mn1 N1 92.58(8) 2_656 2_656
O1 Mn1 N1 92.81(8) . 2_656
N1 Mn1 N1 83.77(13) . 2_656
Mn1 O1 H1B 102.3 . .
Mn1 O1 H1A 134.2 . .
H1B O1 H1A 105.2 . .
C3 N1 C1 104.7(3) . .
C3 N1 Mn1 129.3(2) . .
C1 N1 Mn1 123.0(2) . .
C1 C2 N2 106.5(3) . .
C1 C2 H2 126.8 . .
N2 C2 H2 126.8 . .
N1 C3 N2 112.0(3) . .
N1 C3 H3 124.0 . .
N2 C3 H3 124.0 . .
N2 C4 C5 112.2(3) . .
N2 C4 H4A 109.2 . .
C5 C4 H4A 109.2 . .
N2 C4 H4B 109.2 . .
C5 C4 H4B 109.2 . .
H4A C4 H4B 107.9 . .
C2 C1 N1 109.8(3) . .
C2 C1 H1 125.1 . .
N1 C1 H1 125.1 . .
C3 N2 C2 107.0(3) . .
C3 N2 C4 126.4(3) . .
C2 N2 C4 126.4(3) . .
C5 C5 C4 126.7(6) 7_546 .
C5 C5 H5 116.7 7_546 .
C4 C5 H5 116.7 . .
C6 O2 Mn1 130.2(2) . .
O3 C6 O2 124.8(3) . .
O3 C6 C7 118.6(3) . .
O2 C6 C7 116.6(3) . .
C7 C7 C6 125.4(4) 5_667 .
C7 C7 H7 117.3 5_667 .
C6 C7 H7 117.3 . .

loop_
_geom_bond_atom_site_label_1
_geom_bond_atom_site_label_2
_geom_bond_distance
_geom_bond_site_symmetry_2
Mn1 O2 2.199(2) .
Mn1 O2 2.199(2) 2_656
Mn1 O1 2.2026(19) 2_656
Mn1 O1 2.2026(19) .
Mn1 N1 2.233(2) .
Mn1 N1 2.233(2) 2_656
O1 H1B 0.8500 .
O1 H1A 0.8499 .
N1 C3 1.309(4) .
N1 C1 1.388(4) .
C2 C1 1.339(4) .
C2 N2 1.366(4) .
C2 H2 0.9300 .
C3 N2 1.341(4) .
C3 H3 0.9300 .
C4 N2 1.472(4) .
C4 C5 1.476(6) .
C4 H4A 0.9700 .
C4 H4B 0.9700 .
C1 H1 0.9300 .
C5 C5 1.326(9) 7_546
C5 H5 0.9300 .
O2 C6 1.268(3) .
C6 O3 1.233(3) .
C6 C7 1.489(4) .
C7 C7 1.293(6) 5_667
C7 H7 0.9300 .
